data_7002891
loop_
_publ_author_name
'Zhang, Juwen'
'Yan, Pengfei'
'Li, Guangming'
'Hou, Guangfeng'
'Suda, Masayuki'
'Einaga, Yasuaki'

_publ_section_title
;
 Systematic investigation of an array of TCNQ lanthanide complexes:
 synthesis, structure and magnetic properties
;
_journal_issue 47
_journal_name_full 'Dalton Transactions'
_journal_page_first 10466
_journal_page_last 10473
_journal_paper_doi 10.1039/b909213g
_journal_year 2009
_chemical_formula_moiety 'C52 H48 La2 N16 O12, 2(C12 H4 N4), 4(H2 O), H2 O'
_chemical_formula_sum 'C76 H66 La2 N24 O17'
_chemical_formula_weight 1865.35
_chemical_name_systematic
;
?
;
_space_group_IT_number 2
_symmetry_cell_setting triclinic
_symmetry_space_group_name_Hall '-P 1'
_symmetry_space_group_name_H-M 'P -1'
_atom_sites_solution_hydrogens geom
_atom_sites_solution_primary direct
_atom_sites_solution_secondary difmap
_audit_creation_method SHELXL-97
_cell_angle_alpha 105.727(2)
_cell_angle_beta 102.179(2)
_cell_angle_gamma 100.520(2)
_cell_formula_units_Z 1
_cell_length_a 11.8868(14)
_cell_length_b 13.6725(15)
_cell_length_c 14.0053(16)
_cell_measurement_reflns_used 3953
_cell_measurement_temperature 293(2)
_cell_measurement_theta_max 51.47
_cell_measurement_theta_min 6.15
_cell_volume 2071.0(4)
_computing_cell_refinement RAPID-AUTO
_computing_data_collection 'RAPID-AUTO (Rigaku Corporation, 1998)'
_computing_data_reduction 'CrystalStructure (Rigaku/MSC and Rigaku Corporation, 2002)'
_computing_molecular_graphics 'XP (Sheldrick, 1993)'
_computing_publication_material SHELXL-97
_computing_structure_refinement 'SHELXL-97 (Sheldrick, 1997)'
_computing_structure_solution 'SHELXS-97 (Sheldrick, 1990)'
_diffrn_ambient_temperature 293(2)
_diffrn_measured_fraction_theta_full 0.974
_diffrn_measured_fraction_theta_max 0.974
_diffrn_measurement_device_type 'Rigaku RAXIS-RAPID'
_diffrn_measurement_method '\w scan'
_diffrn_radiation_monochromator graphite
_diffrn_radiation_source 'fine-focus sealed tube'
_diffrn_radiation_type MoK\a
_diffrn_radiation_wavelength 0.71073
_diffrn_reflns_av_R_equivalents 0.0227
_diffrn_reflns_av_sigmaI/netI 0.0530
_diffrn_reflns_limit_h_max 8
_diffrn_reflns_limit_h_min -14
_diffrn_reflns_limit_k_max 16
_diffrn_reflns_limit_k_min -16
_diffrn_reflns_limit_l_max 17
_diffrn_reflns_limit_l_min -16
_diffrn_reflns_number 11600
_diffrn_reflns_theta_full 26.06
_diffrn_reflns_theta_max 26.06
_diffrn_reflns_theta_min 1.57
_diffrn_standards_decay_% 0
_diffrn_standards_interval_count 0
_diffrn_standards_interval_time 0
_diffrn_standards_number 0
_exptl_absorpt_coefficient_mu 1.098
_exptl_absorpt_correction_T_max 0.7934
_exptl_absorpt_correction_T_min 0.6920
_exptl_absorpt_correction_type multi-scan
_exptl_absorpt_process_details 'ABSCOR (Higashi, 1995)'
_exptl_crystal_colour black
_exptl_crystal_density_diffrn 1.496
_exptl_crystal_density_method 'not measured'
_exptl_crystal_description block
_exptl_crystal_F_000 940
_exptl_crystal_size_max 0.36
_exptl_crystal_size_mid 0.32
_exptl_crystal_size_min 0.22
_refine_diff_density_max 1.916
_refine_diff_density_min -0.550
_refine_diff_density_rms 0.132
_refine_ls_extinction_method none
_refine_ls_goodness_of_fit_ref 1.071
_refine_ls_hydrogen_treatment constr
_refine_ls_matrix_type full
_refine_ls_number_parameters 542
_refine_ls_number_reflns 7981
_refine_ls_number_restraints 0
_refine_ls_restrained_S_all 1.071
_refine_ls_R_factor_all 0.0668
_refine_ls_R_factor_gt 0.0547
_refine_ls_shift/su_max 0.005
_refine_ls_shift/su_mean 0.000
_refine_ls_structure_factor_coef Fsqd
_refine_ls_weighting_details 'calc w=1/[\s^2^(Fo^2^)+(0.0837P)^2^+2.6806P] where P=(Fo^2^+2Fc^2^)/3'
_refine_ls_weighting_scheme calc
_refine_ls_wR_factor_gt 0.1400
_refine_ls_wR_factor_ref 0.1485
_reflns_number_gt 6790
_reflns_number_total 7981
_reflns_threshold_expression >2sigma(I)
_cod_data_source_file b909213g.txt
_cod_data_source_block zjw-1
_cod_depositor_comments
;
The following automatic conversions were performed:
'_exptl_absorpt_correction_type' value 'Multi-scan' changed to
'multi-scan' according to
'/home/saulius/struct/CIF-dictionaries/cif_core.dic' dictionary named
'cif_core.dic' version 2.4.1 from 2010-06-29.

Automatic conversion script
Id: cif_fix_enum 1527 2010-12-29 10:47:43Z saulius 
;
_cod_original_cell_volume 2070.9(4)
_cod_original_sg_symbol_Hall '-p 1'
_cod_database_code 7002891

loop_
_symmetry_equiv_pos_as_xyz
'x, y, z'
'-x, -y, -z'

loop_
_atom_site_label
_atom_site_type_symbol
_atom_site_fract_x
_atom_site_fract_y
_atom_site_fract_z
_atom_site_U_iso_or_equiv
_atom_site_adp_type
_atom_site_occupancy
_atom_site_symmetry_multiplicity
_atom_site_calc_flag
_atom_site_refinement_flags
_atom_site_disorder_assembly
_atom_site_disorder_group
C1 C 0.4388(5) 0.0360(4) 0.8508(4) 0.0328(12) Uani 1 1 d . . .
C2 C 0.5793(5) -0.0694(4) 0.8475(4) 0.0336(12) Uani 1 1 d . . .
C3 C 0.4918(5) -0.0332(4) 0.7916(4) 0.0325(11) Uani 1 1 d . . .
C4 C 0.4577(4) -0.0625(4) 0.6811(4) 0.0286(10) Uani 1 1 d . . .
C5 C 0.3704(4) -0.0239(4) 0.6282(4) 0.0300(11) Uani 1 1 d . . .
H1 H 0.3326 0.0200 0.6656 0.036 Uiso 1 1 calc R . .
C6 C 0.3404(5) -0.0494(4) 0.5233(4) 0.0316(11) Uani 1 1 d . . .
H2 H 0.2824 -0.0227 0.4908 0.038 Uiso 1 1 calc R . .
C7 C 0.3956(5) -0.1159(4) 0.4629(4) 0.0306(11) Uani 1 1 d . . .
C8 C 0.4817(5) -0.1562(4) 0.5157(4) 0.0350(12) Uani 1 1 d . . .
H3 H 0.5186 -0.2010 0.4781 0.042 Uiso 1 1 calc R . .
C9 C 0.5117(5) -0.1304(4) 0.6208(4) 0.0324(11) Uani 1 1 d . . .
H4 H 0.5688 -0.1579 0.6533 0.039 Uiso 1 1 calc R . .
C10 C 0.3656(5) -0.1404(4) 0.3542(4) 0.0340(12) Uani 1 1 d . . .
C11 C 0.4246(5) -0.2018(5) 0.2930(4) 0.0419(14) Uani 1 1 d . . .
C12 C 0.2809(5) -0.1007(5) 0.3006(4) 0.0419(14) Uani 1 1 d . . .
C13 C 0.0135(5) 0.3026(4) 0.8681(4) 0.0347(12) Uani 1 1 d . . .
C14 C -0.1259(5) 0.4070(5) 0.9000(4) 0.0407(13) Uani 1 1 d . . .
C15 C -0.0788(5) 0.3451(4) 0.8276(4) 0.0332(11) Uani 1 1 d . . .
C16 C -0.1201(5) 0.3268(4) 0.7198(4) 0.0314(11) Uani 1 1 d . . .
C17 C -0.2067(5) 0.3750(4) 0.6786(4) 0.0325(11) Uani 1 1 d . . .
H5 H -0.2386 0.4185 0.7230 0.039 Uiso 1 1 calc R . .
C18 C -0.2440(5) 0.3584(4) 0.5742(4) 0.0341(12) Uani 1 1 d . . .
H6 H -0.3004 0.3909 0.5493 0.041 Uiso 1 1 calc R . .
C19 C -0.1976(5) 0.2922(4) 0.5041(4) 0.0335(11) Uani 1 1 d . . .
C20 C -0.1120(5) 0.2440(4) 0.5462(4) 0.0372(12) Uani 1 1 d . . .
H7 H -0.0812 0.1991 0.5021 0.045 Uiso 1 1 calc R . .
C21 C -0.0741(5) 0.2617(4) 0.6496(4) 0.0352(12) Uani 1 1 d . . .
H8 H -0.0165 0.2302 0.6744 0.042 Uiso 1 1 calc R . .
C22 C -0.2343(5) 0.2735(4) 0.3968(4) 0.0373(12) Uani 1 1 d . . .
C23 C -0.1895(5) 0.2036(5) 0.3269(4) 0.0420(13) Uani 1 1 d . . .
C24 C -0.3153(6) 0.3208(5) 0.3497(4) 0.0434(14) Uani 1 1 d . . .
C25 C 0.1696(8) 0.1746(7) 0.3751(6) 0.070(2) Uani 1 1 d . . .
C26 C 0.2517(7) 0.2389(7) 0.5565(6) 0.063(2) Uani 1 1 d . . .
C27 C 0.1645(7) 0.1607(6) 0.4714(6) 0.0603(18) Uani 1 1 d . . .
C28 C 0.0834(6) 0.0799(6) 0.4860(5) 0.0582(18) Uani 1 1 d . . .
C29 C 0.0874(7) 0.0728(6) 0.5838(5) 0.0570(18) Uani 1 1 d . . .
H9 H 0.1462 0.1208 0.6404 0.068 Uiso 1 1 calc R . .
C30 C -0.0072(7) 0.0028(6) 0.4010(5) 0.0613(19) Uani 1 1 d . . .
H10 H -0.0115 0.0042 0.3343 0.074 Uiso 1 1 calc R . .
C31 C 0.0206(6) 0.5964(5) 0.7831(5) 0.0458(14) Uani 1 1 d . . .
C32 C 0.1531(5) 0.4823(5) 0.7576(4) 0.0428(14) Uani 1 1 d . . .
C33 C 0.0703(5) 0.5319(5) 0.7146(5) 0.0398(13) Uani 1 1 d . . .
C34 C 0.0356(5) 0.5168(4) 0.6075(5) 0.0384(13) Uani 1 1 d . . .
C35 C 0.0844(5) 0.4520(5) 0.5385(4) 0.0403(13) Uani 1 1 d . . .
H11 H 0.1407 0.4197 0.5642 0.048 Uiso 1 1 calc R . .
C36 C -0.0498(5) 0.5637(4) 0.5651(5) 0.0404(13) Uani 1 1 d . . .
H12 H -0.0834 0.6063 0.6085 0.048 Uiso 1 1 calc R . .
C37 C 0.6001(11) 0.3072(9) 1.0329(8) 0.113(4) Uani 1 1 d . . .
H13 H 0.6448 0.3803 1.0603 0.136 Uiso 1 1 calc R . .
H14 H 0.5674 0.2914 0.9593 0.136 Uiso 1 1 calc R . .
C38 C 0.6843(9) 0.2422(13) 1.0482(10) 0.151(6) Uani 1 1 d . . .
H15 H 0.7416 0.2756 1.1143 0.227 Uiso 1 1 calc R . .
H17 H 0.7245 0.2344 0.9950 0.227 Uiso 1 1 calc R . .
H16 H 0.6415 0.1742 1.0453 0.227 Uiso 1 1 calc R . .
La1 La 0.28029(3) 0.21850(2) 0.99503(2) 0.03091(12) Uani 1 1 d . . .
N1 N -0.1676(6) 0.4554(5) 0.9568(5) 0.0634(16) Uani 1 1 d . . .
N2 N 0.0888(4) 0.2693(4) 0.9000(4) 0.0450(12) Uani 1 1 d . . .
N3 N 0.6502(5) -0.0982(4) 0.8931(4) 0.0470(13) Uani 1 1 d . . .
N4 N 0.4729(6) -0.2504(5) 0.2427(4) 0.0632(16) Uani 1 1 d . . .
N5 N 0.2119(5) -0.0691(5) 0.2557(5) 0.0649(17) Uani 1 1 d . . .
N6 N -0.1575(6) 0.1476(5) 0.2694(5) 0.0627(16) Uani 1 1 d . . .
N7 N -0.3815(6) 0.3568(5) 0.3074(5) 0.0659(17) Uani 1 1 d . . .
N8 N 0.3237(8) 0.3035(7) 0.6200(6) 0.096(2) Uani 1 1 d . . .
N9 N 0.1780(9) 0.1908(8) 0.3010(6) 0.108(3) Uani 1 1 d . . .
N10 N 0.3955(4) 0.0930(4) 0.8974(3) 0.0414(11) Uani 1 1 d . . .
N11 N 0.2192(5) 0.4399(5) 0.7894(4) 0.0611(15) Uani 1 1 d . . .
N12 N -0.0195(6) 0.6495(5) 0.8366(5) 0.0685(17) Uani 1 1 d . . .
O1 O 0.5000(4) 0.2960(4) 1.0792(4) 0.0566(12) Uani 1 1 d . . .
H18 H 0.5140 0.3098 1.1442 0.068 Uiso 1 1 d R . .
O2 O 0.3115(6) 0.3076(5) 1.1888(4) 0.0858(18) Uani 1 1 d . . .
H19 H 0.3154 0.3729 1.2076 0.103 Uiso 1 1 d R . .
H20 H 0.3305 0.2905 1.2429 0.103 Uiso 1 1 d R . .
O3 O 0.0968(4) 0.1726(4) 1.0604(3) 0.0531(11) Uani 1 1 d . . .
H21 H 0.1310 0.1692 1.1187 0.064 Uiso 1 1 d R . .
H22 H 0.0705 0.2273 1.0711 0.064 Uiso 1 1 d R . .
O4 O 0.3220(5) 0.4133(4) 1.0334(4) 0.0764(16) Uani 1 1 d . . .
H24 H 0.3859 0.4548 1.0357 0.092 Uiso 1 1 d R . .
H23 H 0.2644 0.4376 1.0117 0.092 Uiso 1 1 d R . .
O5 O 0.1436(4) 0.0447(4) 0.8784(4) 0.0629(13) Uani 1 1 d . . .
H25 H 0.0968 0.0707 0.8439 0.075 Uiso 1 1 d R . .
H26 H 0.1701 0.0038 0.8363 0.075 Uiso 1 1 d R . .
O6 O 0.3126(5) 0.2604(4) 0.8350(4) 0.0684(15) Uani 1 1 d . . .
H28 H 0.2676 0.2745 0.7875 0.082 Uiso 1 1 d R . .
H27 H 0.3522 0.2209 0.8070 0.082 Uiso 1 1 d R . .
O7 O 0.9241(4) 0.0238(5) 0.8991(4) 0.0764(16) Uani 1 1 d . . .
H29 H 0.8984 -0.0423 0.8890 0.092 Uiso 1 1 d R . .
H30 H 1.0000 0.0347 0.9083 0.092 Uiso 1 1 d R . .
O8 O 0.4515(14) 0.4595(12) 0.4650(17) 0.157(8) Uani 0.50 1 d P . 1
H31 H 0.3808 0.4207 0.4439 0.188 Uiso 0.50 1 d PR . 1
H32 H 0.4845 0.4434 0.4167 0.188 Uiso 0.50 1 d PR . 1
O9 O 0.4917(9) 0.5223(6) 0.2175(11) 0.264(9) Uani 1 1 d . . .
H34 H 0.5617 0.5226 0.2480 0.317 Uiso 1 1 d R . .
H33 H 0.4895 0.5858 0.2258 0.317 Uiso 1 1 d R . .

loop_
_atom_site_aniso_label
_atom_site_aniso_U_11
_atom_site_aniso_U_22
_atom_site_aniso_U_33
_atom_site_aniso_U_23
_atom_site_aniso_U_13
_atom_site_aniso_U_12
C1 0.033(3) 0.044(3) 0.024(2) 0.012(2) 0.006(2) 0.017(2)
C2 0.040(3) 0.041(3) 0.025(2) 0.011(2) 0.012(2) 0.020(2)
C3 0.032(3) 0.039(3) 0.028(2) 0.012(2) 0.006(2) 0.015(2)
C4 0.030(3) 0.034(3) 0.025(2) 0.012(2) 0.008(2) 0.013(2)
C5 0.027(3) 0.038(3) 0.032(3) 0.014(2) 0.010(2) 0.016(2)
C6 0.032(3) 0.033(3) 0.032(3) 0.012(2) 0.004(2) 0.015(2)
C7 0.033(3) 0.031(3) 0.026(2) 0.009(2) 0.006(2) 0.007(2)
C8 0.037(3) 0.042(3) 0.030(3) 0.008(2) 0.012(2) 0.021(2)
C9 0.032(3) 0.042(3) 0.030(3) 0.015(2) 0.008(2) 0.021(2)
C10 0.035(3) 0.039(3) 0.028(2) 0.011(2) 0.008(2) 0.010(2)
C11 0.044(3) 0.052(4) 0.026(3) 0.012(3) 0.005(2) 0.009(3)
C12 0.048(3) 0.045(3) 0.029(3) 0.015(2) 0.005(3) 0.005(3)
C13 0.035(3) 0.042(3) 0.030(3) 0.014(2) 0.008(2) 0.014(2)
C14 0.044(3) 0.043(3) 0.037(3) 0.014(3) 0.005(3) 0.021(3)
C15 0.032(3) 0.038(3) 0.032(3) 0.015(2) 0.007(2) 0.013(2)
C16 0.031(3) 0.034(3) 0.031(3) 0.012(2) 0.009(2) 0.012(2)
C17 0.034(3) 0.037(3) 0.032(3) 0.011(2) 0.011(2) 0.018(2)
C18 0.035(3) 0.037(3) 0.037(3) 0.018(2) 0.008(2) 0.017(2)
C19 0.036(3) 0.033(3) 0.031(3) 0.012(2) 0.006(2) 0.009(2)
C20 0.040(3) 0.043(3) 0.037(3) 0.014(2) 0.017(2) 0.020(3)
C21 0.036(3) 0.039(3) 0.037(3) 0.016(2) 0.009(2) 0.021(2)
C22 0.043(3) 0.043(3) 0.030(3) 0.017(2) 0.010(2) 0.012(3)
C23 0.044(3) 0.050(3) 0.032(3) 0.014(3) 0.010(3) 0.009(3)
C24 0.045(3) 0.048(3) 0.032(3) 0.012(3) 0.006(3) 0.006(3)
C25 0.073(5) 0.082(6) 0.056(5) 0.018(4) 0.016(4) 0.032(4)
C26 0.068(5) 0.079(5) 0.047(4) 0.011(4) 0.017(4) 0.040(4)
C27 0.065(5) 0.068(5) 0.062(4) 0.026(4) 0.026(4) 0.033(4)
C28 0.061(4) 0.070(5) 0.054(4) 0.018(4) 0.018(3) 0.043(4)
C29 0.062(4) 0.072(5) 0.044(4) 0.017(3) 0.014(3) 0.040(4)
C30 0.079(5) 0.078(5) 0.040(3) 0.020(3) 0.021(3) 0.047(4)
C31 0.050(4) 0.049(4) 0.043(3) 0.017(3) 0.013(3) 0.018(3)
C32 0.042(3) 0.051(4) 0.037(3) 0.018(3) 0.011(3) 0.012(3)
C33 0.039(3) 0.042(3) 0.045(3) 0.019(3) 0.016(3) 0.015(3)
C34 0.038(3) 0.042(3) 0.048(3) 0.026(3) 0.018(3) 0.016(3)
C35 0.044(3) 0.044(3) 0.046(3) 0.024(3) 0.018(3) 0.023(3)
C36 0.046(3) 0.040(3) 0.049(3) 0.021(3) 0.024(3) 0.023(3)
C37 0.125(10) 0.105(8) 0.082(7) 0.030(6) -0.009(7) 0.005(7)
C38 0.059(6) 0.228(16) 0.117(10) -0.009(10) -0.005(6) 0.049(8)
La1 0.03367(18) 0.03918(19) 0.02440(16) 0.01137(12) 0.00663(12) 0.01999(13)
N1 0.070(4) 0.076(4) 0.051(3) 0.013(3) 0.022(3) 0.042(3)
N2 0.044(3) 0.057(3) 0.040(3) 0.023(2) 0.005(2) 0.022(2)
N3 0.056(3) 0.065(3) 0.034(2) 0.024(2) 0.013(2) 0.036(3)
N4 0.079(4) 0.074(4) 0.041(3) 0.011(3) 0.024(3) 0.033(3)
N5 0.057(4) 0.080(4) 0.058(4) 0.037(3) -0.004(3) 0.017(3)
N6 0.079(4) 0.063(4) 0.048(3) 0.008(3) 0.030(3) 0.023(3)
N7 0.061(4) 0.083(4) 0.060(4) 0.037(3) 0.003(3) 0.028(3)
N8 0.096(6) 0.102(6) 0.076(5) 0.011(5) 0.010(5) 0.034(5)
N9 0.130(8) 0.160(9) 0.056(4) 0.054(5) 0.037(5) 0.047(6)
N10 0.046(3) 0.053(3) 0.031(2) 0.011(2) 0.012(2) 0.027(2)
N11 0.061(4) 0.081(4) 0.052(3) 0.032(3) 0.011(3) 0.033(3)
N12 0.079(4) 0.076(4) 0.060(4) 0.017(3) 0.029(3) 0.040(4)
O1 0.045(3) 0.075(3) 0.045(2) 0.014(2) 0.009(2) 0.016(2)
O2 0.102(5) 0.097(4) 0.048(3) 0.003(3) 0.020(3) 0.032(4)
O3 0.060(3) 0.069(3) 0.051(3) 0.031(2) 0.026(2) 0.036(2)
O4 0.065(3) 0.051(3) 0.095(4) 0.012(3) -0.009(3) 0.023(3)
O5 0.046(3) 0.059(3) 0.067(3) -0.004(2) 0.006(2) 0.021(2)
O6 0.091(4) 0.099(4) 0.064(3) 0.057(3) 0.049(3) 0.063(3)
O7 0.049(3) 0.092(4) 0.090(4) 0.056(3) -0.003(3) 0.005(3)
O8 0.103(13) 0.098(12) 0.25(2) -0.004(13) 0.064(15) 0.057(9)
O9 0.139(8) 0.076(5) 0.384(18) -0.086(8) -0.134(10) 0.045(5)

loop_
_atom_type_symbol
_atom_type_description
_atom_type_scat_dispersion_real
_atom_type_scat_dispersion_imag
_atom_type_scat_source
C C 0.0033 0.0016 'International Tables Vol C Tables 4.2.6.8 and 6.1.1.4'
H H 0.0000 0.0000 'International Tables Vol C Tables 4.2.6.8 and 6.1.1.4'
N N 0.0061 0.0033 'International Tables Vol C Tables 4.2.6.8 and 6.1.1.4'
O O 0.0106 0.0060 'International Tables Vol C Tables 4.2.6.8 and 6.1.1.4'
La La -0.2871 2.4523 'International Tables Vol C Tables 4.2.6.8 and 6.1.1.4'

loop_
_geom_angle_atom_site_label_1
_geom_angle_atom_site_label_2
_geom_angle_atom_site_label_3
_geom_angle
_geom_angle_site_symmetry_1
_geom_angle_site_symmetry_3
_geom_angle_publ_flag
N10 C1 C3 178.7(6) . . ?
N3 C2 C3 179.6(6) . . ?
C1 C3 C2 116.2(4) . . ?
C1 C3 C4 120.6(4) . . ?
C2 C3 C4 123.2(5) . . ?
C5 C4 C9 117.3(4) . . ?
C5 C4 C3 121.5(5) . . ?
C9 C4 C3 121.2(4) . . ?
C6 C5 C4 121.5(5) . . ?
C6 C5 H1 119.2 . . ?
C4 C5 H1 119.2 . . ?
C5 C6 C7 121.3(5) . . ?
C5 C6 H2 119.3 . . ?
C7 C6 H2 119.3 . . ?
C8 C7 C10 121.7(5) . . ?
C8 C7 C6 117.3(4) . . ?
C10 C7 C6 121.0(5) . . ?
C9 C8 C7 121.3(5) . . ?
C9 C8 H3 119.4 . . ?
C7 C8 H3 119.4 . . ?
C8 C9 C4 121.3(5) . . ?
C8 C9 H4 119.3 . . ?
C4 C9 H4 119.3 . . ?
C12 C10 C7 122.5(5) . . ?
C12 C10 C11 115.5(5) . . ?
C7 C10 C11 121.9(5) . . ?
N4 C11 C10 179.0(7) . . ?
N5 C12 C10 179.2(7) . . ?
N2 C13 C15 178.9(6) . . ?
N1 C14 C15 177.8(7) . . ?
C14 C15 C13 116.6(5) . . ?
C14 C15 C16 122.3(5) . . ?
C13 C15 C16 121.1(5) . . ?
C21 C16 C15 120.8(5) . . ?
C21 C16 C17 117.4(5) . . ?
C15 C16 C17 121.7(5) . . ?
C18 C17 C16 121.2(5) . . ?
C18 C17 H5 119.4 . . ?
C16 C17 H5 119.4 . . ?
C17 C18 C19 121.0(5) . . ?
C17 C18 H6 119.5 . . ?
C19 C18 H6 119.5 . . ?
C22 C19 C18 122.2(5) . . ?
C22 C19 C20 120.6(5) . . ?
C18 C19 C20 117.2(5) . . ?
C21 C20 C19 121.7(5) . . ?
C21 C20 H7 119.2 . . ?
C19 C20 H7 119.2 . . ?
C20 C21 C16 121.6(5) . . ?
C20 C21 H8 119.2 . . ?
C16 C21 H8 119.2 . . ?
C24 C22 C19 123.9(5) . . ?
C24 C22 C23 114.7(5) . . ?
C19 C22 C23 121.4(5) . . ?
N6 C23 C22 177.7(7) . . ?
N7 C24 C22 177.2(7) . . ?
N9 C25 C27 176.2(11) . . ?
N8 C26 C27 175.8(10) . . ?
C28 C27 C26 121.2(7) . . ?
C28 C27 C25 126.1(7) . . ?
C26 C27 C25 112.7(7) . . ?
C29 C28 C27 121.4(7) . . ?
C29 C28 C30 117.0(7) . . ?
C27 C28 C30 121.6(7) . . ?
C30 C29 C28 121.8(7) 2_556 . ?
C30 C29 H9 119.1 2_556 . ?
C28 C29 H9 119.1 . . ?
C29 C30 C28 121.1(7) 2_556 . ?
C29 C30 H10 119.4 2_556 . ?
C28 C30 H10 119.4 . . ?
N12 C31 C33 178.4(7) . . ?
N11 C32 C33 177.8(7) . . ?
C34 C33 C32 122.0(5) . . ?
C34 C33 C31 120.6(5) . . ?
C32 C33 C31 117.4(5) . . ?
C36 C34 C33 121.6(5) . . ?
C36 C34 C35 117.5(5) . . ?
C33 C34 C35 120.9(5) . . ?
C36 C35 C34 121.0(5) 2_566 . ?
C36 C35 H11 119.5 2_566 . ?
C34 C35 H11 119.5 . . ?
C35 C36 C34 121.6(5) 2_566 . ?
C35 C36 H12 119.2 2_566 . ?
C34 C36 H12 119.2 . . ?
O1 C37 C38 117.3(10) . . ?
O1 C37 H13 108.0 . . ?
C38 C37 H13 108.0 . . ?
O1 C37 H14 108.0 . . ?
C38 C37 H14 108.0 . . ?
H13 C37 H14 107.2 . . ?
C37 C38 H15 109.5 . . ?
C37 C38 H17 109.5 . . ?
H15 C38 H17 109.5 . . ?
C37 C38 H16 109.5 . . ?
H15 C38 H16 109.5 . . ?
H17 C38 H16 109.5 . . ?
O4 La1 O5 144.61(17) . . ?
O4 La1 O1 71.87(16) . . ?
O5 La1 O1 138.00(15) . . ?
O4 La1 O6 71.68(19) . . ?
O5 La1 O6 88.35(18) . . ?
O1 La1 O6 88.02(17) . . ?
O4 La1 O2 70.6(2) . . ?
O5 La1 O2 128.96(19) . . ?
O1 La1 O2 71.53(18) . . ?
O6 La1 O2 141.1(2) . . ?
O4 La1 O3 104.02(18) . . ?
O5 La1 O3 69.38(16) . . ?
O1 La1 O3 134.94(15) . . ?
O6 La1 O3 134.59(15) . . ?
O2 La1 O3 65.25(18) . . ?
O4 La1 N10 126.02(18) . . ?
O5 La1 N10 67.72(15) . . ?
O1 La1 N10 72.15(15) . . ?
O6 La1 N10 68.21(15) . . ?
O2 La1 N10 130.58(17) . . ?
O3 La1 N10 129.84(15) . . ?
O4 La1 N3 132.50(17) . 2_657 ?
O5 La1 N3 81.63(17) . 2_657 ?
O1 La1 N3 73.72(17) . 2_657 ?
O6 La1 N3 138.17(15) . 2_657 ?
O2 La1 N3 68.03(18) . 2_657 ?
O3 La1 N3 78.85(15) . 2_657 ?
N10 La1 N3 70.41(15) . 2_657 ?
O4 La1 N2 69.95(16) . . ?
O5 La1 N2 75.89(16) . . ?
O1 La1 N2 140.22(16) . . ?
O6 La1 N2 69.85(16) . . ?
O2 La1 N2 105.24(18) . . ?
O3 La1 N2 66.59(15) . . ?
N10 La1 N2 124.10(15) . . ?
N3 La1 N2 143.57(17) 2_657 . ?
C13 N2 La1 171.8(5) . . ?
C2 N3 La1 152.7(5) . 2_657 ?
C1 N10 La1 175.9(4) . . ?
C37 O1 La1 130.3(5) . . ?
C37 O1 H18 119.6 . . ?
La1 O1 H18 109.6 . . ?
La1 O2 H19 116.1 . . ?
La1 O2 H20 135.4 . . ?
H19 O2 H20 107.7 . . ?
La1 O3 H21 99.6 . . ?
La1 O3 H22 105.4 . . ?
H21 O3 H22 107.7 . . ?
La1 O4 H24 127.4 . . ?
La1 O4 H23 117.0 . . ?
H24 O4 H23 107.7 . . ?
La1 O5 H25 95.4 . . ?
La1 O5 H26 118.8 . . ?
H25 O5 H26 107.7 . . ?
La1 O6 H28 132.4 . . ?
La1 O6 H27 109.6 . . ?
H28 O6 H27 107.7 . . ?
H29 O7 H30 105.6 . . ?
O8 O8 H31 155.4 2_666 . ?
O8 O8 H32 96.8 2_666 . ?
H31 O8 H32 107.7 . . ?
H34 O9 H33 107.7 . . ?

loop_
_geom_bond_atom_site_label_1
_geom_bond_atom_site_label_2
_geom_bond_distance
_geom_bond_site_symmetry_2
_geom_bond_publ_flag
C1 N10 1.144(7) . ?
C1 C3 1.411(7) . ?
C2 N3 1.142(7) . ?
C2 C3 1.412(7) . ?
C3 C4 1.436(7) . ?
C4 C5 1.411(7) . ?
C4 C9 1.418(7) . ?
C5 C6 1.365(7) . ?
C5 H1 0.9300 . ?
C6 C7 1.417(7) . ?
C6 H2 0.9300 . ?
C7 C8 1.416(7) . ?
C7 C10 1.417(7) . ?
C8 C9 1.367(7) . ?
C8 H3 0.9300 . ?
C9 H4 0.9300 . ?
C10 C12 1.405(8) . ?
C10 C11 1.419(8) . ?
C11 N4 1.149(8) . ?
C12 N5 1.146(8) . ?
C13 N2 1.139(7) . ?
C13 C15 1.420(7) . ?
C14 N1 1.148(8) . ?
C14 C15 1.416(8) . ?
C15 C16 1.421(7) . ?
C16 C21 1.410(7) . ?
C16 C17 1.426(7) . ?
C17 C18 1.376(7) . ?
C17 H5 0.9300 . ?
C18 C19 1.421(8) . ?
C18 H6 0.9300 . ?
C19 C22 1.410(7) . ?
C19 C20 1.421(7) . ?
C20 C21 1.360(7) . ?
C20 H7 0.9300 . ?
C21 H8 0.9300 . ?
C22 C24 1.403(8) . ?
C22 C23 1.433(8) . ?
C23 N6 1.132(8) . ?
C24 N7 1.146(8) . ?
C25 N9 1.138(10) . ?
C25 C27 1.424(11) . ?
C26 N8 1.132(11) . ?
C26 C27 1.422(11) . ?
C27 C28 1.417(11) . ?
C28 C29 1.391(10) . ?
C28 C30 1.433(10) . ?
C29 C30 1.367(11) 2_556 ?
C29 H9 0.9300 . ?
C30 C29 1.367(11) 2_556 ?
C30 H10 0.9300 . ?
C31 N12 1.140(8) . ?
C31 C33 1.420(9) . ?
C32 N11 1.145(8) . ?
C32 C33 1.416(8) . ?
C33 C34 1.414(8) . ?
C34 C36 1.409(8) . ?
C34 C35 1.420(8) . ?
C35 C36 1.367(8) 2_566 ?
C35 H11 0.9300 . ?
C36 C35 1.367(8) 2_566 ?
C36 H12 0.9300 . ?
C37 O1 1.474(14) . ?
C37 C38 1.475(17) . ?
C37 H13 0.9700 . ?
C37 H14 0.9700 . ?
C38 H15 0.9600 . ?
C38 H17 0.9600 . ?
C38 H16 0.9600 . ?
La1 O4 2.501(5) . ?
La1 O5 2.514(5) . ?
La1 O1 2.520(5) . ?
La1 O6 2.546(4) . ?
La1 O2 2.569(5) . ?
La1 O3 2.577(4) . ?
La1 N10 2.659(5) . ?
La1 N3 2.681(5) 2_657 ?
La1 N2 2.690(5) . ?
N3 La1 2.681(5) 2_657 ?
O1 H18 0.8501 . ?
O2 H19 0.8499 . ?
O2 H20 0.8500 . ?
O3 H21 0.8500 . ?
O3 H22 0.8500 . ?
O4 H24 0.8500 . ?
O4 H23 0.8499 . ?
O5 H25 0.8501 . ?
O5 H26 0.8500 . ?
O6 H28 0.8500 . ?
O6 H27 0.8499 . ?
O7 H29 0.8606 . ?
O7 H30 0.8623 . ?
O8 O8 1.41(3) 2_666 ?
O8 H31 0.8500 . ?
O8 H32 0.8500 . ?
O9 H34 0.8500 . ?
O9 H33 0.8501 . ?

loop_
_geom_hbond_atom_site_label_D
_geom_hbond_atom_site_label_H
_geom_hbond_atom_site_label_A
_geom_hbond_distance_DH
_geom_hbond_distance_HA
_geom_hbond_distance_DA
_geom_hbond_angle_DHA
_geom_hbond_site_symmetry_A
O1 H18 N7 0.85 2.21 3.021(8) 158.6 1_656
O2 H19 O9 0.85 2.60 3.173(13) 126.1 1_556
O2 H20 N9 0.85 2.48 3.005(11) 121.1 1_556
O3 H21 N9 0.85 2.42 3.231(9) 160.2 1_556
O3 H22 N12 0.85 2.10 2.883(8) 153.5 2_567
O4 H23 N1 0.85 2.03 2.791(8) 147.9 2_567
O5 H25 N2 0.85 2.64 3.203(7) 124.9 .
O5 H26 N6 0.85 2.15 2.928(7) 151.7 2_556
O6 H28 N11 0.85 2.43 3.034(7) 128.9 .
O6 H28 N8 0.85 2.68 3.245(10) 125.4 .
O6 H27 N4 0.85 2.33 2.987(8) 134.4 2_656
O6 H27 N10 0.85 2.49 2.919(7) 112.5 .
O7 H29 O3 0.86 2.09 2.870(7) 149.6 2_657
O7 H30 O5 0.86 1.83 2.658(7) 159.8 1_655
O8 H32 N7 0.85 2.65 3.459(18) 159.9 1_655
O9 H34 N8 0.85 2.51 2.952(11) 113.3 2_666
O9 H33 N4 0.85 2.24 3.086(11) 176.8 1_565
